data_2107251
loop_
_publ_author_name
'Julien-Pouzol, M.'
'Jaulmes, S.'
'Laruelle, P.'

_publ_section_title
;
 Structure cristalline du sulfure de bismuth et thallium Tl4 Bi2 S5
;
_journal_name_full 'Acta Crystallographica B (24,1968-38,1982)'
_journal_page_first 1313
_journal_page_last 1315
_journal_volume 35
_journal_year 1979
_chemical_formula_sum 'Bi2 S5 Tl4'
_chemical_name_systematic 'Bi2 Tl4 S5'
_space_group_IT_number 62
_symmetry_space_group_name_Hall '-P 2ac 2n'
_symmetry_space_group_name_H-M 'P n m a'
_cell_angle_alpha 90
_cell_angle_beta 90
_cell_angle_gamma 90
_cell_formula_units_Z 4
_cell_length_a 16.76
_cell_length_b 4.09
_cell_length_c 17.396
_cell_volume 1192.468
_citation_journal_id_ASTM ACBCAR
_cod_data_source_file Julien-Pouzol_ACBCAR_1979_328.cif
_cod_data_source_block Bi2S5Tl4
_cod_database_code 2107251

loop_
_symmetry_equiv_pos_as_xyz
x,y,z
-x+1/2,-y,z+1/2
x+1/2,-y+1/2,-z+1/2
-x,y+1/2,-z
-x,-y,-z
x-1/2,y,-z-1/2
-x-1/2,y-1/2,z-1/2
x,-y-1/2,z

loop_
_atom_site_label
_atom_site_type_symbol
_atom_site_fract_x
_atom_site_fract_y
_atom_site_fract_z
_atom_site_occupancy
_atom_site_U_iso_or_equiv
S2 S 0.316 0.25 0.77 1 0.0
Bi1 Bi 0.0589 0.25 0.9109 1 0.0
Tl2 Tl 0.3152 0.25 0.2309 1 0.0
Bi2 Bi 0.0715 0.25 0.2591 1 0.0
S4 S 0.334 0.25 0.401 1 0.0
S5 S 0.07 0.25 0.084 1 0.0
S3 S 0.047 0.25 0.409 1 0.0
Tl4 Tl 0.3044 0.25 0.5814 1 0.0
S1 S 0.049 0.25 0.757 1 0.0
Tl3 Tl 0.0753 0.25 0.5827 1 0.0
Tl1 Tl 0.3147 0.25 0.9348 1 0.0
